data_7157804
loop_
_publ_author_name
'Gao, Yu-Qi'
'Hou, Yi'
'Chen, Junhan'
'Zhen, Yanxia'
'Xu, Dongyang'
'Zhang, Hongli'
'Wei, Hongbo'
'Xie, Weiqing'

_publ_section_title
;
 Asymmetric synthesis of 9-alkyl tetrahydroxanthenones <i>via</i> tandem
 asymmetric Michael/cyclization promoted by chiral phosphoric acid.
;
_journal_issue 2
_journal_name_full 'Organic &amp; biomolecular chemistry'
_journal_page_first 348
_journal_page_last 354
_journal_paper_doi 10.1039/d0ob02140g
_journal_volume 19
_journal_year 2021
_chemical_absolute_configuration ad
_chemical_formula_moiety 'C17 H16 O5'
_chemical_formula_sum 'C17 H16 O5'
_chemical_formula_weight 300.30
_space_group_crystal_system orthorhombic
_space_group_IT_number 19
_space_group_name_Hall 'P 2ac 2ab'
_space_group_name_H-M_alt 'P 21 21 21'
_atom_sites_solution_hydrogens geom
_audit_creation_method SHELXL-2018/3
_audit_update_record
;
2020-09-13 deposited with the CCDC.	2020-12-01 downloaded from the CCDC.
;
_cell_angle_alpha 90
_cell_angle_beta 90
_cell_angle_gamma 90
_cell_formula_units_Z 4
_cell_length_a 9.5125(9)
_cell_length_b 10.2643(10)
_cell_length_c 14.9575(14)
_cell_measurement_reflns_used 9935
_cell_measurement_temperature 293(2)
_cell_measurement_theta_max 72.05
_cell_measurement_theta_min 4.65
_cell_volume 1460.4(2)
_computing_cell_refinement 'Bruker SAINT'
_computing_data_collection 'Bruker APEX2'
_computing_data_reduction 'Bruker SAINT'
_computing_molecular_graphics 'Bruker SHELXTL'
_computing_publication_material 'Bruker SHELXTL'
_computing_structure_refinement 'SHELXL-2018/3 (Sheldrick, 2018)'
_computing_structure_solution 'SHELXS-97 (Sheldrick 2008)'
_diffrn_ambient_temperature 293(2)
_diffrn_measured_fraction_theta_full 0.997
_diffrn_measured_fraction_theta_max 0.998
_diffrn_measurement_device_type 'Bruker APEX-II CCD'
_diffrn_measurement_method '\f and \w scans'
_diffrn_radiation_type CuK\a
_diffrn_radiation_wavelength 1.54178
_diffrn_reflns_av_R_equivalents 0.0550
_diffrn_reflns_av_unetI/netI 0.0231
_diffrn_reflns_Laue_measured_fraction_full 0.997
_diffrn_reflns_Laue_measured_fraction_max 0.998
_diffrn_reflns_limit_h_max 11
_diffrn_reflns_limit_h_min -11
_diffrn_reflns_limit_k_max 12
_diffrn_reflns_limit_k_min -12
_diffrn_reflns_limit_l_max 18
_diffrn_reflns_limit_l_min -17
_diffrn_reflns_number 26596
_diffrn_reflns_point_group_measured_fraction_full 0.998
_diffrn_reflns_point_group_measured_fraction_max 0.997
_diffrn_reflns_theta_full 67.679
_diffrn_reflns_theta_max 72.126
_diffrn_reflns_theta_min 5.226
_exptl_absorpt_coefficient_mu 0.838
_exptl_absorpt_correction_type none
_exptl_crystal_colour colorless
_exptl_crystal_density_diffrn 1.366
_exptl_crystal_description prismatic
_exptl_crystal_F_000 632
_exptl_crystal_size_max 0.200
_exptl_crystal_size_mid 0.120
_exptl_crystal_size_min 0.080
_refine_diff_density_max 0.136
_refine_diff_density_min -0.137
_refine_diff_density_rms 0.028
_refine_ls_abs_structure_details
;
 Flack x determined using 1047 quotients [(I+)-(I-)]/[(I+)+(I-)]
 (Parsons, Flack and Wagner, Acta Cryst. B69 (2013) 249-259).
;
_refine_ls_abs_structure_Flack 0.01(5)
_refine_ls_extinction_method none
_refine_ls_goodness_of_fit_ref 1.047
_refine_ls_hydrogen_treatment constr
_refine_ls_matrix_type full
_refine_ls_number_parameters 199
_refine_ls_number_reflns 2874
_refine_ls_number_restraints 0
_refine_ls_restrained_S_all 1.047
_refine_ls_R_factor_all 0.0351
_refine_ls_R_factor_gt 0.0290
_refine_ls_shift/su_max 0.001
_refine_ls_shift/su_mean 0.000
_refine_ls_structure_factor_coef Fsqd
_refine_ls_weighting_details 'w=1/[\s^2^(Fo^2^)+(0.0463P)^2^+0.0728P] where P=(Fo^2^+2Fc^2^)/3'
_refine_ls_weighting_scheme calc
_refine_ls_wR_factor_gt 0.0795
_refine_ls_wR_factor_ref 0.0817
_reflns_Friedel_coverage 0.730
_reflns_Friedel_fraction_full 0.999
_reflns_Friedel_fraction_max 0.997
_reflns_number_gt 2643
_reflns_number_total 2874
_reflns_threshold_expression 'I > 2\s(I)'
_cod_data_source_file d0ob02140g2.cif
_cod_data_source_block 664
_cod_depositor_comments 'Adding full bibliography for 7157804.cif.'
_cod_database_code 7157804
_shelx_shelxl_version_number 2018/3
_shelx_space_group_comment
;
The symmetry employed for this shelxl refinement is uniquely defined
by the following loop, which should always be used as a source of
symmetry information in preference to the above space-group names.
They are only intended as comments.
;
_shelx_estimated_absorpt_t_min 0.850
_shelx_estimated_absorpt_t_max 0.936

loop_
_space_group_symop_operation_xyz
'x, y, z'
'x+1/2, -y+1/2, -z'
'-x, y+1/2, -z+1/2'
'-x+1/2, -y, z+1/2'

loop_
_atom_site_label
_atom_site_type_symbol
_atom_site_fract_x
_atom_site_fract_y
_atom_site_fract_z
_atom_site_U_iso_or_equiv
_atom_site_adp_type
_atom_site_occupancy
_atom_site_site_symmetry_order
_atom_site_calc_flag
_atom_site_refinement_flags_posn
_atom_site_refinement_flags_adp
_atom_site_refinement_flags_occupancy
_atom_site_disorder_assembly
_atom_site_disorder_group
O1 O 0.19889(13) 0.16357(13) 0.68047(9) 0.0543(3) Uani 1 1 d . . . . .
O2 O 0.39856(16) 0.57351(13) 0.62293(11) 0.0664(4) Uani 1 1 d . . . . .
O3 O 0.43078(17) 0.51098(15) 0.41879(10) 0.0719(4) Uani 1 1 d . . . . .
O4 O 0.71907(14) 0.44182(15) 0.54945(11) 0.0650(4) Uani 1 1 d . . . . .
O5 O 0.64850(16) 0.63482(14) 0.49631(11) 0.0661(4) Uani 1 1 d . . . . .
C1 C 0.5660(2) 0.0896(2) 0.62614(15) 0.0575(5) Uani 1 1 d . . . . .
H1A H 0.647847 0.130122 0.606575 0.069 Uiso 1 1 calc R U . . .
C2 C 0.5683(3) -0.0418(2) 0.64510(15) 0.0662(6) Uani 1 1 d . . . . .
H2A H 0.651025 -0.088976 0.638079 0.079 Uiso 1 1 calc R U . . .
C3 C 0.4480(3) -0.10322(19) 0.67448(15) 0.0674(6) Uani 1 1 d . . . . .
H3A H 0.449127 -0.192196 0.686206 0.081 Uiso 1 1 calc R U . . .
C4 C 0.3264(2) -0.0329(2) 0.68645(14) 0.0597(5) Uani 1 1 d . . . . .
H4A H 0.245286 -0.073393 0.707247 0.072 Uiso 1 1 calc R U . . .
C5 C 0.32643(19) 0.09932(17) 0.66705(12) 0.0464(4) Uani 1 1 d . . . . .
C6 C 0.19615(18) 0.29552(18) 0.67251(12) 0.0452(4) Uani 1 1 d . . . . .
C7 C 0.0588(2) 0.3507(2) 0.70318(14) 0.0573(5) Uani 1 1 d . . . . .
H7A H 0.057615 0.355045 0.767958 0.069 Uiso 1 1 calc R U . . .
H7B H -0.017156 0.294007 0.684275 0.069 Uiso 1 1 calc R U . . .
C8 C 0.0362(2) 0.4851(2) 0.66519(17) 0.0683(6) Uani 1 1 d . . . . .
H8A H -0.045279 0.524573 0.693210 0.082 Uiso 1 1 calc R U . . .
H8B H 0.017996 0.478646 0.601534 0.082 Uiso 1 1 calc R U . . .
C9 C 0.1638(2) 0.5703(2) 0.68071(17) 0.0667(6) Uani 1 1 d . . . . .
H9A H 0.173732 0.586657 0.744264 0.080 Uiso 1 1 calc R U . . .
H9B H 0.149798 0.653439 0.651197 0.080 Uiso 1 1 calc R U . . .
C10 C 0.2975(2) 0.50833(18) 0.64586(12) 0.0521(4) Uani 1 1 d . . . . .
C11 C 0.30468(18) 0.36589(17) 0.64220(11) 0.0422(4) Uani 1 1 d . . . . .
C12 C 0.43995(17) 0.30528(16) 0.61006(11) 0.0406(3) Uani 1 1 d . . . . .
H12A H 0.518284 0.349529 0.639876 0.049 Uiso 1 1 calc R U . . .
C13 C 0.44430(18) 0.16264(17) 0.63560(11) 0.0433(4) Uani 1 1 d . . . . .
C14 C 0.45990(18) 0.31951(18) 0.50777(12) 0.0472(4) Uani 1 1 d . . . . .
H14A H 0.533896 0.260455 0.489094 0.057 Uiso 1 1 calc R U . . .
H14B H 0.373907 0.291871 0.478529 0.057 Uiso 1 1 calc R U . . .
C15 C 0.49594(18) 0.45385(19) 0.47514(11) 0.0485(4) Uani 1 1 d . . . . .
C16 C 0.63456(19) 0.50961(18) 0.51251(13) 0.0510(4) Uani 1 1 d . . . . .
C17 C 0.7766(3) 0.6931(2) 0.53129(19) 0.0820(7) Uani 1 1 d . . . . .
H17A H 0.778402 0.784130 0.516608 0.123 Uiso 1 1 calc R U . . .
H17B H 0.779078 0.682861 0.595063 0.123 Uiso 1 1 calc R U . . .
H17C H 0.856721 0.650767 0.505277 0.123 Uiso 1 1 calc R U . . .

loop_
_atom_site_aniso_label
_atom_site_aniso_U_11
_atom_site_aniso_U_22
_atom_site_aniso_U_33
_atom_site_aniso_U_23
_atom_site_aniso_U_13
_atom_site_aniso_U_12
O1 0.0511(7) 0.0451(7) 0.0666(8) 0.0008(6) 0.0105(6) -0.0065(6)
O2 0.0754(9) 0.0386(7) 0.0853(10) 0.0013(7) 0.0214(8) -0.0033(7)
O3 0.0751(9) 0.0761(10) 0.0645(8) 0.0196(8) -0.0072(7) 0.0155(8)
O4 0.0494(7) 0.0595(8) 0.0861(10) 0.0131(8) -0.0036(7) 0.0021(7)
O5 0.0704(8) 0.0471(7) 0.0808(10) 0.0110(8) 0.0135(8) -0.0028(7)
C1 0.0569(10) 0.0512(11) 0.0643(11) 0.0003(9) -0.0005(9) 0.0074(9)
C2 0.0752(13) 0.0527(12) 0.0706(13) -0.0023(10) -0.0084(11) 0.0187(11)
C3 0.1019(17) 0.0375(10) 0.0628(11) 0.0006(9) -0.0109(13) 0.0061(11)
C4 0.0791(13) 0.0425(10) 0.0577(11) 0.0038(9) 0.0004(10) -0.0090(10)
C5 0.0545(9) 0.0406(9) 0.0440(8) -0.0020(7) -0.0008(7) -0.0033(7)
C6 0.0471(8) 0.0455(9) 0.0429(7) -0.0045(7) 0.0022(7) -0.0025(8)
C7 0.0498(9) 0.0667(13) 0.0554(10) -0.0089(9) 0.0110(8) -0.0002(9)
C8 0.0556(11) 0.0763(15) 0.0730(13) -0.0056(12) 0.0089(10) 0.0184(11)
C9 0.0709(13) 0.0493(11) 0.0798(13) -0.0049(11) 0.0155(11) 0.0143(11)
C10 0.0612(10) 0.0403(9) 0.0546(10) 0.0004(8) 0.0096(8) 0.0030(9)
C11 0.0466(8) 0.0387(8) 0.0414(7) -0.0025(7) 0.0024(7) 0.0008(7)
C12 0.0432(8) 0.0380(8) 0.0405(8) 0.0003(7) 0.0028(6) -0.0022(7)
C13 0.0507(9) 0.0385(9) 0.0407(8) -0.0017(7) -0.0021(7) 0.0008(7)
C14 0.0494(8) 0.0502(9) 0.0418(8) -0.0013(8) 0.0045(7) 0.0005(8)
C15 0.0491(9) 0.0522(11) 0.0440(8) 0.0056(8) 0.0070(7) 0.0082(8)
C16 0.0517(9) 0.0455(9) 0.0557(10) 0.0085(9) 0.0132(8) 0.0027(8)
C17 0.0900(16) 0.0615(13) 0.0946(18) -0.0053(13) 0.0127(14) -0.0218(14)

loop_
_atom_type_symbol
_atom_type_description
_atom_type_scat_dispersion_real
_atom_type_scat_dispersion_imag
_atom_type_scat_source
C C 0.0181 0.0091 'International Tables Vol C Tables 4.2.6.8 and 6.1.1.4'
H H 0.0000 0.0000 'International Tables Vol C Tables 4.2.6.8 and 6.1.1.4'
O O 0.0492 0.0322 'International Tables Vol C Tables 4.2.6.8 and 6.1.1.4'

loop_
_geom_angle_atom_site_label_1
_geom_angle_atom_site_label_2
_geom_angle_atom_site_label_3
_geom_angle
_geom_angle_site_symmetry_1
_geom_angle_site_symmetry_3
_geom_angle_publ_flag
C6 O1 C5 118.35(14) . . ?
C16 O5 C17 114.85(18) . . ?
C2 C1 C13 121.4(2) . . ?
C2 C1 H1A 119.3 . . ?
C13 C1 H1A 119.3 . . ?
C1 C2 C3 120.0(2) . . ?
C1 C2 H2A 120.0 . . ?
C3 C2 H2A 120.0 . . ?
C4 C3 C2 119.98(18) . . ?
C4 C3 H3A 120.0 . . ?
C2 C3 H3A 120.0 . . ?
C3 C4 C5 119.1(2) . . ?
C3 C4 H4A 120.5 . . ?
C5 C4 H4A 120.5 . . ?
C13 C5 C4 122.18(18) . . ?
C13 C5 O1 122.23(15) . . ?
C4 C5 O1 115.59(17) . . ?
C11 C6 O1 123.51(16) . . ?
C11 C6 C7 124.94(17) . . ?
O1 C6 C7 111.54(16) . . ?
C6 C7 C8 110.82(16) . . ?
C6 C7 H7A 109.5 . . ?
C8 C7 H7A 109.5 . . ?
C6 C7 H7B 109.5 . . ?
C8 C7 H7B 109.5 . . ?
H7A C7 H7B 108.1 . . ?
C7 C8 C9 110.89(19) . . ?
C7 C8 H8A 109.5 . . ?
C9 C8 H8A 109.5 . . ?
C7 C8 H8B 109.5 . . ?
C9 C8 H8B 109.5 . . ?
H8A C8 H8B 108.0 . . ?
C8 C9 C10 112.21(18) . . ?
C8 C9 H9A 109.2 . . ?
C10 C9 H9A 109.2 . . ?
C8 C9 H9B 109.2 . . ?
C10 C9 H9B 109.2 . . ?
H9A C9 H9B 107.9 . . ?
O2 C10 C11 120.02(17) . . ?
O2 C10 C9 121.86(17) . . ?
C11 C10 C9 118.10(17) . . ?
C6 C11 C10 119.34(16) . . ?
C6 C11 C12 122.91(16) . . ?
C10 C11 C12 117.60(16) . . ?
C11 C12 C13 109.99(14) . . ?
C11 C12 C14 112.37(14) . . ?
C13 C12 C14 109.70(14) . . ?
C11 C12 H12A 108.2 . . ?
C13 C12 H12A 108.2 . . ?
C14 C12 H12A 108.2 . . ?
C5 C13 C1 117.31(16) . . ?
C5 C13 C12 121.32(15) . . ?
C1 C13 C12 121.34(17) . . ?
C15 C14 C12 115.82(14) . . ?
C15 C14 H14A 108.3 . . ?
C12 C14 H14A 108.3 . . ?
C15 C14 H14B 108.3 . . ?
C12 C14 H14B 108.3 . . ?
H14A C14 H14B 107.4 . . ?
O3 C15 C14 123.99(18) . . ?
O3 C15 C16 121.01(18) . . ?
C14 C15 C16 114.70(15) . . ?
O4 C16 O5 125.81(19) . . ?
O4 C16 C15 121.69(17) . . ?
O5 C16 C15 112.47(16) . . ?
O5 C17 H17A 109.5 . . ?
O5 C17 H17B 109.5 . . ?
H17A C17 H17B 109.5 . . ?
O5 C17 H17C 109.5 . . ?
H17A C17 H17C 109.5 . . ?
H17B C17 H17C 109.5 . . ?

loop_
_geom_bond_atom_site_label_1
_geom_bond_atom_site_label_2
_geom_bond_distance
_geom_bond_site_symmetry_2
_geom_bond_publ_flag
O1 C6 1.360(2) . ?
O1 C5 1.395(2) . ?
O2 C10 1.220(2) . ?
O3 C15 1.199(2) . ?
O4 C16 1.198(2) . ?
O5 C16 1.315(2) . ?
O5 C17 1.455(3) . ?
C1 C2 1.378(3) . ?
C1 C13 1.387(3) . ?
C1 H1A 0.9300 . ?
C2 C3 1.378(3) . ?
C2 H2A 0.9300 . ?
C3 C4 1.375(3) . ?
C3 H3A 0.9300 . ?
C4 C5 1.388(3) . ?
C4 H4A 0.9300 . ?
C5 C13 1.379(3) . ?
C6 C11 1.339(2) . ?
C6 C7 1.496(2) . ?
C7 C8 1.507(3) . ?
C7 H7A 0.9700 . ?
C7 H7B 0.9700 . ?
C8 C9 1.514(3) . ?
C8 H8A 0.9700 . ?
C8 H8B 0.9700 . ?
C9 C10 1.515(3) . ?
C9 H9A 0.9700 . ?
C9 H9B 0.9700 . ?
C10 C11 1.465(2) . ?
C11 C12 1.508(2) . ?
C12 C13 1.514(2) . ?
C12 C14 1.549(2) . ?
C12 H12A 0.9800 . ?
C14 C15 1.502(3) . ?
C14 H14A 0.9700 . ?
C14 H14B 0.9700 . ?
C15 C16 1.542(3) . ?
C17 H17A 0.9600 . ?
C17 H17B 0.9600 . ?
C17 H17C 0.9600 . ?

loop_
_geom_torsion_atom_site_label_1
_geom_torsion_atom_site_label_2
_geom_torsion_atom_site_label_3
_geom_torsion_atom_site_label_4
_geom_torsion
_geom_torsion_site_symmetry_1
_geom_torsion_site_symmetry_2
_geom_torsion_site_symmetry_3
_geom_torsion_site_symmetry_4
_geom_torsion_publ_flag
C13 C1 C2 C3 -0.2(3) . . . . ?
C1 C2 C3 C4 -1.2(3) . . . . ?
C2 C3 C4 C5 1.1(3) . . . . ?
C3 C4 C5 C13 0.4(3) . . . . ?
C3 C4 C5 O1 179.67(18) . . . . ?
C6 O1 C5 C13 -8.1(2) . . . . ?
C6 O1 C5 C4 172.62(17) . . . . ?
C5 O1 C6 C11 8.2(3) . . . . ?
C5 O1 C6 C7 -170.77(15) . . . . ?
C11 C6 C7 C8 21.1(3) . . . . ?
O1 C6 C7 C8 -159.95(17) . . . . ?
C6 C7 C8 C9 -50.0(2) . . . . ?
C7 C8 C9 C10 54.0(3) . . . . ?
C8 C9 C10 O2 153.8(2) . . . . ?
C8 C9 C10 C11 -27.7(3) . . . . ?
O1 C6 C11 C10 -172.92(17) . . . . ?
C7 C6 C11 C10 5.9(3) . . . . ?
O1 C6 C11 C12 2.6(3) . . . . ?
C7 C6 C11 C12 -178.57(17) . . . . ?
O2 C10 C11 C6 176.08(18) . . . . ?
C9 C10 C11 C6 -2.4(3) . . . . ?
O2 C10 C11 C12 0.4(3) . . . . ?
C9 C10 C11 C12 -178.16(17) . . . . ?
C6 C11 C12 C13 -11.9(2) . . . . ?
C10 C11 C12 C13 163.62(15) . . . . ?
C6 C11 C12 C14 110.59(19) . . . . ?
C10 C11 C12 C14 -73.9(2) . . . . ?
C4 C5 C13 C1 -1.8(3) . . . . ?
O1 C5 C13 C1 179.00(17) . . . . ?
C4 C5 C13 C12 176.62(17) . . . . ?
O1 C5 C13 C12 -2.6(3) . . . . ?
C2 C1 C13 C5 1.7(3) . . . . ?
C2 C1 C13 C12 -176.70(18) . . . . ?
C11 C12 C13 C5 11.7(2) . . . . ?
C14 C12 C13 C5 -112.36(17) . . . . ?
C11 C12 C13 C1 -169.94(16) . . . . ?
C14 C12 C13 C1 66.0(2) . . . . ?
C11 C12 C14 C15 72.81(19) . . . . ?
C13 C12 C14 C15 -164.50(15) . . . . ?
C12 C14 C15 O3 -125.51(19) . . . . ?
C12 C14 C15 C16 60.7(2) . . . . ?
C17 O5 C16 O4 -3.0(3) . . . . ?
C17 O5 C16 C15 179.11(17) . . . . ?
O3 C15 C16 O4 -159.73(19) . . . . ?
C14 C15 C16 O4 14.3(2) . . . . ?
O3 C15 C16 O5 18.2(2) . . . . ?
C14 C15 C16 O5 -167.78(16) . . . . ?
